data_7115233
loop_
_publ_author_name
'Tanase, Tomoaki'
'Hamaguchi, Makiko'
'Ara Begum, Rowshan'
'Yano, Shigenobu'
'Yamamoto, Yasuhiro'

_publ_section_title
;
 Unprecedented nitrosyl-bridged double-A-frame triplatinum complexes,
 [Pt3(\m-triphosphine)2(\m-NO)2(RNC)2](BF4)4
;
_journal_issue 8
_journal_name_full 'Chemical Communications'
_journal_page_first 745
_journal_paper_doi 10.1039/a900302i
_journal_year 1999
_chemical_formula_sum 'C83 H84 B4 Cl2 F16 N4 O5 P6 Pt3'
_chemical_formula_weight 2406.83
_chemical_name_common 2a
_space_group_IT_number 14
_symmetry_cell_setting monoclinic
_symmetry_Int_Tables_number 14
_symmetry_space_group_name_Hall '-P 2ybc'
_symmetry_space_group_name_H-M 'P 1 21/c 1'
_audit_creation_date 'Fri Jan 15 11:57:42 1999'
_audit_creation_method 'from TEXRAY.INF file'
_cell_angle_alpha 90
_cell_angle_beta 110.49(3)
_cell_angle_gamma 90
_cell_formula_units_Z 2
_cell_length_a 12.873(4)
_cell_length_b 29.350(6)
_cell_length_c 14.826(4)
_cell_measurement_reflns_used 25
_cell_measurement_temperature 157.2
_cell_measurement_theta_max 30.0
_cell_measurement_theta_min 20.0
_cell_volume 5247(3)
_computing_cell_refinement 'Rigaku/AFC Diffractometer Control'
_computing_data_collection 'Rigaku/AFC Diffractometer Control'
_computing_data_reduction teXsan
_computing_molecular_graphics ORTEP-II
_computing_publication_material teXsan
_computing_structure_refinement teXsan
_computing_structure_solution SIR92
_diffrn_ambient_temperature 157.2
_diffrn_measurement_device_type 'Rigaku AFC7R'
_diffrn_measurement_method \w-2\q
_diffrn_orient_matrix_UB_11 0.00057
_diffrn_orient_matrix_UB_12 -0.03075
_diffrn_orient_matrix_UB_13 0.02923
_diffrn_orient_matrix_UB_21 0.00688
_diffrn_orient_matrix_UB_22 -0.01461
_diffrn_orient_matrix_UB_23 -0.05858
_diffrn_orient_matrix_UB_31 0.08264
_diffrn_orient_matrix_UB_32 0.00143
_diffrn_orient_matrix_UB_33 0.02997
_diffrn_radiation_detector 'scintillation counter'
_diffrn_radiation_monochromator graphite
_diffrn_radiation_source 'Rigaku rotating anode'
_diffrn_radiation_type 'Mo K\a'
_diffrn_radiation_wavelength 0.7107
_diffrn_reflns_av_R_equivalents 0.03
_diffrn_reflns_av_sigmaI/netI 0.054
_diffrn_reflns_limit_h_max 15
_diffrn_reflns_limit_h_min 0
_diffrn_reflns_limit_k_max 34
_diffrn_reflns_limit_k_min 0
_diffrn_reflns_limit_l_max 16
_diffrn_reflns_limit_l_min -17
_diffrn_reflns_number 9644
_diffrn_reflns_reduction_process 'Lp corrections applied'
_diffrn_reflns_theta_max 24.99
_diffrn_reflns_theta_min 2.02
_diffrn_standards_decay_% -3.03
_diffrn_standards_interval_count 150
_diffrn_standards_number 3
_exptl_absorpt_coefficient_mu 4.189
_exptl_absorpt_correction_T_max 0.99
_exptl_absorpt_correction_T_min 0.67
_exptl_absorpt_correction_type psi-scan
_exptl_absorpt_process_details '(North, Phillips & Mathews, 1968)'
_exptl_crystal_colour palegreen
_exptl_crystal_density_diffrn 1.523
_exptl_crystal_density_method 'not measured'
_exptl_crystal_description prismatic
_exptl_crystal_F_000 2344.00
_exptl_crystal_size_max 0.420
_exptl_crystal_size_mid 0.380
_exptl_crystal_size_min 0.300
_refine_diff_density_max 1.83
_refine_diff_density_min -1.30
_refine_ls_abs_structure_details none
_refine_ls_abs_structure_Flack none
_refine_ls_extinction_coef none
_refine_ls_extinction_method none
_refine_ls_goodness_of_fit_ref 2.528
_refine_ls_hydrogen_treatment noref
_refine_ls_matrix_type full
_refine_ls_number_constraints 0
_refine_ls_number_parameters 492
_refine_ls_number_reflns 6842
_refine_ls_number_restraints 0
_refine_ls_R_factor_all 0.0580
_refine_ls_R_factor_gt 0.0580
_refine_ls_shift/su_max 0.0440
_refine_ls_shift/su_mean 0.0003
_refine_ls_structure_factor_coef F
_refine_ls_weighting_details 'w = 1/[\s^2^(Fo) + 0.00024|Fo|^2^]'
_refine_ls_weighting_scheme calc
_refine_ls_wR_factor_gt 0.0725
_refine_ls_wR_factor_ref 0.0725
_reflns_number_gt 6842
_reflns_number_total 9211
_reflns_threshold_expression >2.0sigma(I)
_cod_data_source_file 900302i.txt
_cod_data_source_block '[Pt3dpmp2Xyl2(NO)2]'
_cod_depositor_comments
;
The following automatic conversions were performed:
'_reflns_observed_expression' tag replaced with
'_reflns_threshold_expression' tag as specified in the replacement
file
'cod-tools/trunk/perl-scripts/inputs/replacement_tags.lst'.

'_atom_site_calc_flags'
tag replaced with '_atom_site_calc_flag' tag as specified in the
replacement file
'cod-tools/trunk/perl-scripts/inputs/replacement_tags.lst'.

'_atom_type_scat_imag'
tag replaced with '_atom_type_scat_dispersion_imag' tag as specified
in the replacement file
'cod-tools/trunk/perl-scripts/inputs/replacement_tags.lst'.

Automatic conversion script
Id: cif_correct_tags 3137 2015-03-23 15:08:43Z antanas 
;
_cod_original_cell_volume 5246(2)
_cod_original_sg_symbol_H-M 'P 21/c       '
_cod_database_code 7115233

loop_
_symmetry_equiv_pos_as_xyz
x,y,z
-x,1/2+y,1/2-z
-x,-y,-z
x,1/2-y,1/2+z

loop_
_atom_site_label
_atom_site_type_symbol
_atom_site_fract_x
_atom_site_fract_y
_atom_site_fract_z
_atom_site_U_iso_or_equiv
_atom_site_adp_type
_atom_site_occupancy
_atom_site_calc_flag
_atom_site_refinement_flags
Pt(1) Pt 0.17170(2) 0.074564(9) 0.10039(2) 0.03276(8) Uani 1.00 d .
Pt(2) Pt 0.0000 0.0000 0.0000 0.0339(1) Uani 1.00 d S
Cl(1) Cl 0.3904(9) 0.1513(3) 0.4854(10) 0.198(5) Uani 0.50 d P
Cl(2) Cl 0.495(1) 0.1391(3) 0.6841(9) 0.206(6) Uani 0.50 d P
P(1) P 0.1600(2) 0.10027(6) -0.0535(1) 0.0344(5) Uani 1.00 d .
P(2) P -0.0022(2) 0.02091(6) -0.1517(1) 0.0343(5) Uani 1.00 d .
P(3) P 0.2013(2) 0.04073(6) 0.2505(1) 0.0348(5) Uani 1.00 d .
F(1) F 0.9430(5) 0.1063(3) 0.6258(6) 0.1143 Uiso 1.00 d .
F(2) F 0.7691(7) 0.1100(3) 0.6218(6) 0.1143 Uiso 1.00 d .
F(3) F 0.8080(7) 0.1260(3) 0.4906(5) 0.1143 Uiso 1.00 d .
F(4) F 0.8198(8) 0.0547(2) 0.5437(6) 0.1143 Uiso 1.00 d .
F(5) F 0.8755(8) 0.1089(5) 0.9656(9) 0.1862 Uiso 1.00 d .
F(6) F 0.706(1) 0.1243(5) 0.9649(9) 0.1862 Uiso 1.00 d .
F(7) F 0.734(1) 0.0828(5) 0.8423(9) 0.1862 Uiso 1.00 d .
F(8) F 0.774(1) 0.1567(5) 0.8552(9) 0.1862 Uiso 1.00 d .
O(1) O 0.2361(6) -0.0112(3) 0.0559(6) 0.092(3) Uani 1.00 d .
O(11) O 0.530(1) 0.2178(4) 0.1205(9) 0.068(3) Uiso 0.50 d P
O(12) O 0.819(2) 0.1962(7) 0.396(1) 0.123(6) Uiso 0.50 d P
O(13) O 0.621(1) 0.1756(6) -0.031(1) 0.116(6) Uiso 0.50 d P
N(1) N 0.1653(5) 0.0108(2) 0.0474(4) 0.034(1) Uani 1.00 d .
N(2) N 0.1695(6) 0.1741(2) 0.1619(5) 0.053(2) Uani 1.00 d .
C(1) C 0.1707(7) 0.1365(3) 0.1425(5) 0.043(2) Uani 1.00 d .
C(2) C 0.0358(6) 0.0809(2) -0.1492(5) 0.039(2) Uani 1.00 d .
C(3) C 0.1400(6) -0.0166(2) 0.2389(5) 0.038(2) Uani 1.00 d .
C(11) C 0.156(1) 0.2217(3) 0.1751(6) 0.071(2) Uani 1.00 d .
C(12) C 0.047(1) 0.2384(4) 0.1489(8) 0.091(3) Uani 1.00 d .
C(13) C 0.030(1) 0.2857(4) 0.1532(9) 0.113(5) Uani 1.00 d .
C(14) C 0.124(2) 0.3113(4) 0.1866(9) 0.123(5) Uani 1.00 d .
C(15) C 0.235(2) 0.2953(4) 0.2158(9) 0.123(5) Uani 1.00 d .
C(16) C 0.248(1) 0.2457(4) 0.2075(8) 0.099(3) Uani 1.00 d .
C(17) C -0.039(1) 0.2106(5) 0.120(1) 0.129(6) Uani 1.00 d .
C(18) C 0.356(1) 0.2274(5) 0.236(1) 0.143(6) Uani 1.00 d .
C(111) C 0.1591(7) 0.1619(2) -0.0656(5) 0.040(2) Uani 1.00 d .
C(112) C 0.2622(7) 0.1841(3) -0.0413(7) 0.058(2) Uani 1.00 d .
C(113) C 0.2623(8) 0.2318(3) -0.0439(7) 0.069(3) Uani 1.00 d .
C(114) C 0.1684(9) 0.2549(3) -0.0679(7) 0.061(3) Uani 1.00 d .
C(115) C 0.0686(8) 0.2332(3) -0.0921(7) 0.067(2) Uani 1.00 d .
C(116) C 0.0610(7) 0.1872(3) -0.0911(6) 0.057(2) Uani 1.00 d .
C(121) C 0.2778(6) 0.0798(2) -0.0795(5) 0.039(2) Uani 1.00 d .
C(122) C 0.2766(8) 0.0757(3) -0.1745(6) 0.055(2) Uani 1.00 d .
C(123) C 0.3705(9) 0.0622(3) -0.1915(8) 0.070(3) Uani 1.00 d .
C(124) C 0.4643(9) 0.0536(4) -0.1193(9) 0.076(3) Uani 1.00 d .
C(125) C 0.4699(8) 0.0576(4) -0.0271(9) 0.078(3) Uani 1.00 d .
C(126) C 0.3748(7) 0.0704(3) -0.0049(6) 0.055(2) Uani 1.00 d .
C(211) C 0.0841(6) -0.0110(2) -0.2039(5) 0.038(2) Uani 1.00 d .
C(212) C 0.0796(7) -0.0007(3) -0.2960(6) 0.049(2) Uani 1.00 d .
C(213) C 0.1401(8) -0.0269(3) -0.3372(7) 0.060(3) Uani 1.00 d .
C(214) C 0.2088(9) -0.0602(3) -0.2873(8) 0.071(3) Uani 1.00 d .
C(215) C 0.2164(8) -0.0705(3) -0.1931(8) 0.073(3) Uani 1.00 d .
C(216) C 0.1533(7) -0.0458(3) -0.1520(6) 0.053(2) Uani 1.00 d .
C(311) C 0.1540(6) 0.0704(2) 0.3339(5) 0.040(2) Uani 1.00 d .
C(312) C 0.0700(7) 0.1037(3) 0.3036(6) 0.052(2) Uani 1.00 d .
C(313) C 0.0302(8) 0.1252(3) 0.3668(8) 0.067(3) Uani 1.00 d .
C(314) C 0.074(1) 0.1155(4) 0.4631(9) 0.086(4) Uani 1.00 d .
C(315) C 0.165(1) 0.0836(4) 0.4976(7) 0.091(4) Uani 1.00 d .
C(316) C 0.2006(8) 0.0611(3) 0.4335(6) 0.061(3) Uani 1.00 d .
C(321) C 0.3492(6) 0.0318(3) 0.3072(5) 0.040(2) Uani 1.00 d .
C(322) C 0.4170(7) 0.0683(3) 0.3139(8) 0.072(3) Uani 1.00 d .
C(323) C 0.5297(7) 0.0651(4) 0.3573(9) 0.086(3) Uani 1.00 d .
C(324) C 0.5784(7) 0.0239(4) 0.3943(7) 0.063(3) Uani 1.00 d .
C(325) C 0.5113(7) -0.0134(3) 0.3837(7) 0.060(2) Uani 1.00 d .
C(326) C 0.3971(7) -0.0100(3) 0.3409(6) 0.048(2) Uani 1.00 d .
C(406) C 0.389(2) 0.1451(10) 0.587(2) 0.035(6) Uiso 0.25 d P
C(407) C 0.514(3) 0.166(1) 0.609(3) 0.065(10) Uiso 0.25 d P
B(1) B 0.8350(5) 0.0993(2) 0.5705(4) 0.1143 Uiso 1.00 d .
B(2) B 0.7719(7) 0.1228(3) 0.9103(6) 0.1862 Uiso 1.00 d .
H(2) H 0.1695 -0.0356 0.2030 0.0400 Uiso 1.00 calc .
H(3) H 0.1587 -0.0295 0.3036 0.0400 Uiso 1.00 calc .
H(4) H -0.1204 0.2224 0.0986 0.1442 Uiso 1.00 calc .
H(5) H -0.0543 0.1880 0.0602 0.1442 Uiso 1.00 calc .
H(6) H -0.0504 0.1846 0.1660 0.1442 Uiso 1.00 calc .
H(7) H 0.3604 0.2033 0.2825 0.1427 Uiso 1.00 calc .
H(8) H 0.3568 0.2111 0.1777 0.1427 Uiso 1.00 calc .
H(9) H 0.4061 0.2482 0.2557 0.1427 Uiso 1.00 calc .
H(10) H -0.0263 0.0985 -0.1470 0.0462 Uiso 1.00 calc .
H(11) H 0.0443 0.0875 -0.2104 0.0462 Uiso 1.00 calc .
H(12) H -0.0323 0.3047 0.1414 0.1351 Uiso 1.00 calc .
H(13) H 0.1187 0.3422 0.1930 0.1136 Uiso 1.00 calc .
H(14) H 0.2878 0.3218 0.2342 0.1119 Uiso 1.00 calc .
H(15) H 0.3254 0.1655 -0.0236 0.0606 Uiso 1.00 calc .
H(16) H 0.3372 0.2461 -0.0195 0.0731 Uiso 1.00 calc .
H(17) H 0.1673 0.2877 -0.0750 0.0848 Uiso 1.00 calc .
H(18) H 0.0005 0.2509 -0.1132 0.0763 Uiso 1.00 calc .
H(19) H -0.0075 0.1694 -0.1031 0.0633 Uiso 1.00 calc .
H(20) H 0.2078 0.0828 -0.2278 0.0577 Uiso 1.00 calc .
H(21) H 0.3715 0.0563 -0.2568 0.0734 Uiso 1.00 calc .
H(22) H 0.5314 0.0469 -0.1265 0.0823 Uiso 1.00 calc .
H(23) H 0.5390 0.0533 0.0263 0.0746 Uiso 1.00 calc .
H(24) H 0.3773 0.0691 0.0614 0.0572 Uiso 1.00 calc .
H(25) H 0.0277 0.0224 -0.3317 0.0570 Uiso 1.00 calc .
H(26) H 0.1299 -0.0190 -0.4062 0.0659 Uiso 1.00 calc .
H(27) H 0.2545 -0.0764 -0.3158 0.0821 Uiso 1.00 calc .
H(28) H 0.2693 -0.0933 -0.1552 0.0812 Uiso 1.00 calc .
H(29) H 0.1546 -0.0513 -0.0846 0.0513 Uiso 1.00 calc .
H(30) H 0.0364 0.1110 0.2331 0.0499 Uiso 1.00 calc .
H(31) H -0.0255 0.1505 0.3440 0.0696 Uiso 1.00 calc .
H(32) H 0.0359 0.1312 0.5016 0.0852 Uiso 1.00 calc .
H(33) H 0.1905 0.0796 0.5653 0.1090 Uiso 1.00 calc .
H(34) H 0.2579 0.0363 0.4544 0.0628 Uiso 1.00 calc .
H(35) H 0.3858 0.0982 0.2902 0.0715 Uiso 1.00 calc .
H(36) H 0.5738 0.0913 0.3558 0.0844 Uiso 1.00 calc .
H(37) H 0.6564 0.0233 0.4278 0.0669 Uiso 1.00 calc .
H(38) H 0.5426 -0.0421 0.4086 0.0724 Uiso 1.00 calc .
H(39) H 0.3478 -0.0366 0.3359 0.0539 Uiso 1.00 calc .

loop_
_atom_site_aniso_label
_atom_site_aniso_U_11
_atom_site_aniso_U_22
_atom_site_aniso_U_33
_atom_site_aniso_U_12
_atom_site_aniso_U_13
_atom_site_aniso_U_23
Pt(1) 0.0353(2) 0.0299(2) 0.0304(2) 0.0001(1) 0.0081(1) -0.0003(1)
Pt(2) 0.0392(2) 0.0315(2) 0.0276(2) -0.0050(2) 0.0072(2) 0.0006(2)
Cl(1) 0.185(9) 0.093(5) 0.28(1) 0.034(6) 0.039(9) -0.070(7)
Cl(2) 0.33(2) 0.119(7) 0.20(1) 0.043(9) 0.13(1) 0.043(7)
P(1) 0.038(1) 0.0308(9) 0.0336(10) -0.0009(8) 0.0115(9) 0.0030(8)
P(2) 0.037(1) 0.0329(9) 0.0298(9) -0.0018(8) 0.0080(9) 0.0017(8)
P(3) 0.035(1) 0.0366(10) 0.0287(9) -0.0025(8) 0.0055(8) -0.0009(8)
O(1) 0.077(5) 0.104(6) 0.087(5) 0.016(4) 0.017(5) -0.003(5)
N(1) 0.044(1) 0.037(2) 0.014(3) -0.027(2) 0.002(3) -0.008(2)
N(2) 0.084(5) 0.037(2) 0.037(4) -0.003(4) 0.019(4) -0.003(3)
C(1) 0.056(5) 0.039(3) 0.034(4) 0.001(4) 0.018(4) -0.002(3)
C(2) 0.042(4) 0.033(2) 0.038(4) 0.003(3) 0.009(3) -0.002(3)
C(3) 0.053(5) 0.032(3) 0.027(4) 0.006(3) 0.013(4) 0.008(3)
C(11) 0.145(7) 0.035(3) 0.032(5) -0.001(4) 0.031(6) -0.006(4)
C(12) 0.152(9) 0.063(5) 0.051(6) 0.034(6) 0.026(7) 0.003(5)
C(13) 0.20(1) 0.069(6) 0.065(8) 0.058(8) 0.041(9) -0.001(6)
C(14) 0.24(2) 0.065(8) 0.052(8) 0.013(8) 0.03(1) 0.002(6)
C(15) 0.21(1) 0.068(5) 0.079(9) -0.058(8) 0.04(1) -0.022(7)
C(16) 0.157(9) 0.069(5) 0.048(6) -0.038(6) 0.006(8) -0.001(5)
C(17) 0.12(1) 0.10(1) 0.16(1) 0.045(7) 0.04(1) 0.012(10)
C(18) 0.137(10) 0.11(1) 0.18(2) -0.077(8) 0.06(1) -0.03(1)
C(111) 0.056(4) 0.031(2) 0.032(4) 0.004(3) 0.012(4) 0.002(3)
C(112) 0.061(5) 0.041(3) 0.070(6) -0.006(4) 0.020(5) 0.008(4)
C(113) 0.072(5) 0.041(3) 0.086(7) -0.019(4) 0.016(6) -0.003(5)
C(114) 0.088(5) 0.026(4) 0.070(6) -0.002(3) 0.029(6) 0.003(4)
C(115) 0.073(5) 0.041(3) 0.073(6) 0.014(4) 0.009(5) 0.002(4)
C(116) 0.056(5) 0.041(3) 0.064(6) 0.010(3) 0.011(5) 0.011(4)
C(121) 0.041(3) 0.030(4) 0.049(3) -0.001(3) 0.020(3) 0.006(3)
C(122) 0.067(5) 0.055(5) 0.054(4) -0.006(4) 0.035(5) -0.010(4)
C(123) 0.064(5) 0.075(6) 0.090(7) -0.006(5) 0.052(4) -0.003(5)
C(124) 0.065(6) 0.076(6) 0.106(6) 0.012(5) 0.055(5) 0.013(6)
C(125) 0.040(5) 0.097(8) 0.103(6) 0.000(5) 0.032(6) 0.001(7)
C(126) 0.047(4) 0.065(5) 0.051(5) 0.001(4) 0.015(3) 0.000(4)
C(211) 0.038(4) 0.039(4) 0.033(3) -0.010(2) 0.009(3) -0.008(3)
C(212) 0.062(5) 0.046(4) 0.038(4) -0.011(4) 0.017(4) 0.000(3)
C(213) 0.070(6) 0.062(5) 0.067(6) -0.015(4) 0.046(5) -0.023(4)
C(214) 0.071(7) 0.070(6) 0.084(6) -0.003(4) 0.041(6) -0.023(5)
C(215) 0.055(6) 0.080(7) 0.075(5) 0.021(5) 0.012(5) -0.023(5)
C(216) 0.044(5) 0.046(4) 0.052(5) -0.003(3) -0.003(4) -0.008(3)
C(311) 0.039(4) 0.045(4) 0.034(3) -0.009(3) 0.011(3) -0.005(3)
C(312) 0.047(5) 0.042(4) 0.062(5) -0.009(3) 0.013(4) -0.001(4)
C(313) 0.078(7) 0.047(5) 0.099(6) -0.007(5) 0.062(6) -0.029(5)
C(314) 0.101(8) 0.096(8) 0.089(5) -0.039(5) 0.070(6) -0.058(6)
C(315) 0.113(9) 0.122(10) 0.046(6) -0.012(6) 0.039(6) -0.034(6)
C(316) 0.058(6) 0.076(6) 0.037(3) -0.011(5) 0.001(4) 0.004(4)
C(321) 0.038(2) 0.051(3) 0.023(4) 0.002(3) 0.001(3) 0.009(3)
C(322) 0.034(4) 0.064(5) 0.104(8) -0.004(4) 0.006(5) 0.034(6)
C(323) 0.033(4) 0.075(6) 0.14(1) -0.013(4) 0.019(6) 0.016(6)
C(324) 0.031(5) 0.086(5) 0.062(6) 0.000(3) 0.002(4) 0.011(5)
C(325) 0.041(3) 0.068(5) 0.061(6) 0.015(3) 0.005(4) 0.014(5)
C(326) 0.040(3) 0.046(4) 0.051(5) 0.004(3) 0.007(4) -0.007(3)

loop_
_atom_type_symbol
_atom_type_description
_atom_type_scat_dispersion_real
_atom_type_scat_dispersion_imag
_atom_type_scat_source
C C 0.003 0.002
;International Tables for Crystallography
(1992, Vol. C, Tables 4.2.6.8 and 6.1.1.1)
;
H H 0.000 0.000
;International Tables for Crystallography
(1992, Vol. C, Table 6.1.1.2)
;
N N 0.006 0.003
;International Tables for Crystallography
(1992, Vol. C, Tables 4.2.6.8 and 6.1.1.1)
;
O O 0.011 0.006
;International Tables for Crystallography
(1992, Vol. C, Tables 4.2.6.8 and 6.1.1.1)
;
P P 0.102 0.094
;International Tables for Crystallography
(1992, Vol. C, Tables 4.2.6.8 and 6.1.1.1)
;
B B 0.001 0.001
;International Tables for Crystallography
(1992, Vol. C, Tables 4.2.6.8 and 6.1.1.1)
;
F F 0.017 0.010
;International Tables for Crystallography
(1992, Vol. C, Tables 4.2.6.8 and 6.1.1.1)
;
Cl Cl 0.148 0.159
;International Tables for Crystallography
(1992, Vol. C, Tables 4.2.6.8 and 6.1.1.1)
;
Pt Pt' -1.703 8.390
;International Tables for Crystallography
(1992, Vol. C, Tables 4.2.6.8 and 6.1.1.1)
;

loop_
_geom_angle_atom_site_label_1
_geom_angle_atom_site_label_2
_geom_angle_atom_site_label_3
_geom_angle
_geom_angle_site_symmetry_1
_geom_angle_site_symmetry_2
_geom_angle_site_symmetry_3
_geom_angle_publ_flag
P(1) Pt(1) P(3) 171.47(7) 1_555 1_555 1_555 yes
P(1) Pt(1) N(1) 86.6(2) 1_555 1_555 1_555 yes
P(1) Pt(1) C(1) 90.4(2) 1_555 1_555 1_555 yes
P(3) Pt(1) N(1) 87.0(2) 1_555 1_555 1_555 yes
P(3) Pt(1) C(1) 96.3(2) 1_555 1_555 1_555 yes
N(1) Pt(1) C(1) 176.1(2) 1_555 1_555 1_555 yes
P(2) Pt(2) P(2) 180.0 1_555 1_555 3_555 yes
P(2) Pt(2) N(1) 87.1(2) 1_555 1_555 1_555 yes
P(2) Pt(2) N(1) 92.9(2) 1_555 1_555 3_555 yes
P(2) Pt(2) N(1) 92.9(2) 3_555 1_555 1_555 yes
P(2) Pt(2) N(1) 87.1(2) 3_555 1_555 3_555 yes
N(1) Pt(2) N(1) 180.0 1_555 1_555 3_555 yes
C(406) Cl(1) C(407) 53(1) 1_555 1_555 1_555 yes
C(406) Cl(2) C(407) 64(1) 1_555 1_555 1_555 yes
Pt(1) P(1) C(2) 113.3(3) 1_555 1_555 1_555 yes
Pt(1) P(1) C(111) 114.2(3) 1_555 1_555 1_555 yes
Pt(1) P(1) C(121) 109.2(2) 1_555 1_555 1_555 yes
C(2) P(1) C(111) 105.1(3) 1_555 1_555 1_555 yes
C(2) P(1) C(121) 107.9(4) 1_555 1_555 1_555 yes
C(111) P(1) C(121) 106.8(4) 1_555 1_555 1_555 yes
Pt(2) P(2) C(2) 108.9(3) 1_555 1_555 1_555 yes
Pt(2) P(2) C(3) 110.7(3) 1_555 1_555 3_555 yes
Pt(2) P(2) C(211) 118.2(2) 1_555 1_555 1_555 yes
C(2) P(2) C(3) 105.8(3) 1_555 1_555 3_555 yes
C(2) P(2) C(211) 107.8(4) 1_555 1_555 1_555 yes
C(3) P(2) C(211) 104.7(3) 3_555 1_555 1_555 yes
Pt(1) P(3) C(3) 112.2(2) 1_555 1_555 1_555 yes
Pt(1) P(3) C(311) 118.1(2) 1_555 1_555 1_555 yes
Pt(1) P(3) C(321) 107.3(3) 1_555 1_555 1_555 yes
C(3) P(3) C(311) 105.7(4) 1_555 1_555 1_555 yes
C(3) P(3) C(321) 104.9(3) 1_555 1_555 1_555 yes
C(311) P(3) C(321) 107.9(3) 1_555 1_555 1_555 yes
Pt(1) N(1) Pt(2) 100.1(3) 1_555 1_555 1_555 yes
Pt(1) N(1) O(1) 125.9(6) 1_555 1_555 1_555 yes
Pt(2) N(1) O(1) 133.2(6) 1_555 1_555 1_555 yes
C(1) N(2) C(11) 172.7(7) 1_555 1_555 1_555 yes
Pt(1) C(1) N(2) 175.7(7) 1_555 1_555 1_555 yes
P(1) C(2) P(2) 118.3(4) 1_555 1_555 1_555 yes
P(2) C(3) P(3) 114.4(4) 3_555 1_555 1_555 yes
N(2) C(11) C(12) 117.4(9) 1_555 1_555 1_555 yes
N(2) C(11) C(16) 115(1) 1_555 1_555 1_555 yes
C(12) C(11) C(16) 126.9(10) 1_555 1_555 1_555 yes
C(11) C(12) C(13) 118(1) 1_555 1_555 1_555 yes
C(11) C(12) C(17) 120(1) 1_555 1_555 1_555 yes
C(13) C(12) C(17) 120(1) 1_555 1_555 1_555 yes
C(12) C(13) C(14) 115(1) 1_555 1_555 1_555 yes
C(13) C(14) C(15) 126(1) 1_555 1_555 1_555 yes
C(14) C(15) C(16) 115(1) 1_555 1_555 1_555 yes
C(11) C(16) C(15) 116(1) 1_555 1_555 1_555 yes
C(11) C(16) C(18) 125(1) 1_555 1_555 1_555 yes
C(15) C(16) C(18) 118(1) 1_555 1_555 1_555 yes
P(1) C(111) C(112) 117.6(6) 1_555 1_555 1_555 yes
P(1) C(111) C(116) 121.9(6) 1_555 1_555 1_555 yes
C(112) C(111) C(116) 120.3(7) 1_555 1_555 1_555 yes
C(111) C(112) C(113) 117.8(8) 1_555 1_555 1_555 yes
C(112) C(113) C(114) 120.7(9) 1_555 1_555 1_555 yes
C(113) C(114) C(115) 121.3(8) 1_555 1_555 1_555 yes
C(114) C(115) C(116) 121.8(9) 1_555 1_555 1_555 yes
C(111) C(116) C(115) 118.0(8) 1_555 1_555 1_555 yes
P(1) C(121) C(122) 121.9(6) 1_555 1_555 1_555 yes
P(1) C(121) C(126) 119.5(7) 1_555 1_555 1_555 yes
C(122) C(121) C(126) 118.5(8) 1_555 1_555 1_555 yes
C(121) C(122) C(123) 120.4(8) 1_555 1_555 1_555 yes
C(122) C(123) C(124) 121(1) 1_555 1_555 1_555 yes
C(123) C(124) C(125) 120(1) 1_555 1_555 1_555 yes
C(124) C(125) C(126) 120.8(9) 1_555 1_555 1_555 yes
C(121) C(126) C(125) 118.6(9) 1_555 1_555 1_555 yes
P(2) C(211) C(212) 119.1(6) 1_555 1_555 1_555 yes
P(2) C(211) C(216) 120.6(7) 1_555 1_555 1_555 yes
C(212) C(211) C(216) 120.2(8) 1_555 1_555 1_555 yes
C(211) C(212) C(213) 118.7(7) 1_555 1_555 1_555 yes
C(212) C(213) C(214) 121.6(10) 1_555 1_555 1_555 yes
C(213) C(214) C(215) 120(1) 1_555 1_555 1_555 yes
C(214) C(215) C(216) 118.8(9) 1_555 1_555 1_555 yes
C(211) C(216) C(215) 120.2(9) 1_555 1_555 1_555 yes
P(3) C(311) C(312) 121.7(6) 1_555 1_555 1_555 yes
P(3) C(311) C(316) 120.5(6) 1_555 1_555 1_555 yes
C(312) C(311) C(316) 117.8(8) 1_555 1_555 1_555 yes
C(311) C(312) C(313) 122.0(8) 1_555 1_555 1_555 yes
C(312) C(313) C(314) 120.2(9) 1_555 1_555 1_555 yes
C(313) C(314) C(315) 119(1) 1_555 1_555 1_555 yes
C(314) C(315) C(316) 119.8(9) 1_555 1_555 1_555 yes
C(311) C(316) C(315) 120.8(9) 1_555 1_555 1_555 yes
P(3) C(321) C(322) 117.4(6) 1_555 1_555 1_555 yes
P(3) C(321) C(326) 124.0(6) 1_555 1_555 1_555 yes
C(322) C(321) C(326) 118.5(7) 1_555 1_555 1_555 yes
C(321) C(322) C(323) 121.6(9) 1_555 1_555 1_555 yes
C(322) C(323) C(324) 120.5(9) 1_555 1_555 1_555 yes
C(323) C(324) C(325) 118.2(8) 1_555 1_555 1_555 yes
C(324) C(325) C(326) 121.3(8) 1_555 1_555 1_555 yes
C(321) C(326) C(325) 119.8(7) 1_555 1_555 1_555 yes
Cl(1) C(406) Cl(2) 126(2) 1_555 1_555 1_555 yes
Cl(1) C(406) C(407) 78(2) 1_555 1_555 1_555 yes
Cl(2) C(406) C(407) 53(1) 1_555 1_555 1_555 yes
Cl(1) C(407) Cl(2) 106(2) 1_555 1_555 1_555 yes
Cl(1) C(407) C(406) 48(1) 1_555 1_555 1_555 yes
Cl(2) C(407) C(406) 62(2) 1_555 1_555 1_555 yes
F(1) B(1) F(2) 109.5(6) 1_555 1_555 1_555 yes
F(1) B(1) F(4) 109.5(6) 1_555 1_555 1_555 yes
F(1) B(1) F(3) 109.5(7) 1_555 1_555 1_555 yes
F(2) B(1) F(4) 109.4(7) 1_555 1_555 1_555 yes
F(2) B(1) F(3) 109.4(7) 1_555 1_555 1_555 yes
F(4) B(1) F(3) 109.4(6) 1_555 1_555 1_555 yes
F(5) B(2) F(6) 109.5(10) 1_555 1_555 1_555 yes
F(5) B(2) F(9) 109(1) 1_555 1_555 1_555 yes
F(5) B(2) F(10) 109(1) 1_555 1_555 1_555 yes
F(6) B(2) F(9) 109(1) 1_555 1_555 1_555 yes
F(6) B(2) F(10) 109(1) 1_555 1_555 1_555 yes
F(9) B(2) F(10) 109.4(10) 1_555 1_555 1_555 yes

loop_
_geom_bond_atom_site_label_1
_geom_bond_atom_site_label_2
_geom_bond_distance
_geom_bond_site_symmetry_1
_geom_bond_site_symmetry_2
_geom_bond_publ_flag
Pt(1) P(1) 2.358(2) 1_555 1_555 yes
Pt(1) P(3) 2.343(2) 1_555 1_555 yes
Pt(1) N(1) 2.020(6) 1_555 1_555 yes
Pt(1) C(1) 1.923(8) 1_555 1_555 yes
Pt(2) P(2) 2.321(2) 1_555 1_555 yes
Pt(2) P(2) 2.321(2) 1_555 3_555 yes
Pt(2) N(1) 2.019(6) 1_555 1_555 yes
Pt(2) N(1) 2.019(6) 1_555 3_555 yes
Cl(1) C(406) 1.52(4) 1_555 1_555 yes
Cl(1) C(407) 2.00(4) 1_555 1_555 yes
Cl(2) C(406) 1.61(3) 1_555 1_555 yes
Cl(2) C(407) 1.46(5) 1_555 1_555 yes
P(1) C(2) 1.818(7) 1_555 1_555 yes
P(1) C(111) 1.817(7) 1_555 1_555 yes
P(1) C(121) 1.793(9) 1_555 1_555 yes
P(2) C(2) 1.825(7) 1_555 1_555 yes
P(2) C(3) 1.797(7) 1_555 3_555 yes
P(2) C(211) 1.821(9) 1_555 1_555 yes
P(3) C(3) 1.842(7) 1_555 1_555 yes
P(3) C(311) 1.785(9) 1_555 1_555 yes
P(3) C(321) 1.811(7) 1_555 1_555 yes
O(1) N(1) 1.09(1) 1_555 1_555 yes
N(2) C(1) 1.142(10) 1_555 1_555 yes
N(2) C(11) 1.43(1) 1_555 1_555 yes
C(11) C(12) 1.41(2) 1_555 1_555 yes
C(11) C(16) 1.32(2) 1_555 1_555 yes
C(12) C(13) 1.41(2) 1_555 1_555 yes
C(12) C(17) 1.32(2) 1_555 1_555 yes
C(13) C(14) 1.36(3) 1_555 1_555 yes
C(14) C(15) 1.42(3) 1_555 1_555 yes
C(15) C(16) 1.48(2) 1_555 1_555 yes
C(16) C(18) 1.41(2) 1_555 1_555 yes
C(111) C(112) 1.41(1) 1_555 1_555 yes
C(111) C(116) 1.40(1) 1_555 1_555 yes
C(112) C(113) 1.40(1) 1_555 1_555 yes
C(113) C(114) 1.32(1) 1_555 1_555 yes
C(114) C(115) 1.37(1) 1_555 1_555 yes
C(115) C(116) 1.36(1) 1_555 1_555 yes
C(121) C(122) 1.41(1) 1_555 1_555 yes
C(121) C(126) 1.375(10) 1_555 1_555 yes
C(122) C(123) 1.38(2) 1_555 1_555 yes
C(123) C(124) 1.33(1) 1_555 1_555 yes
C(124) C(125) 1.35(2) 1_555 1_555 yes
C(125) C(126) 1.42(2) 1_555 1_555 yes
C(211) C(212) 1.38(1) 1_555 1_555 yes
C(211) C(216) 1.39(1) 1_555 1_555 yes
C(212) C(213) 1.38(1) 1_555 1_555 yes
C(213) C(214) 1.35(1) 1_555 1_555 yes
C(214) C(215) 1.40(2) 1_555 1_555 yes
C(215) C(216) 1.38(2) 1_555 1_555 yes
C(311) C(312) 1.41(1) 1_555 1_555 yes
C(311) C(316) 1.41(1) 1_555 1_555 yes
C(312) C(313) 1.37(2) 1_555 1_555 yes
C(313) C(314) 1.37(2) 1_555 1_555 yes
C(314) C(315) 1.44(2) 1_555 1_555 yes
C(315) C(316) 1.37(2) 1_555 1_555 yes
C(321) C(322) 1.37(1) 1_555 1_555 yes
C(321) C(326) 1.38(1) 1_555 1_555 yes
C(322) C(323) 1.37(1) 1_555 1_555 yes
C(323) C(324) 1.38(1) 1_555 1_555 yes
C(324) C(325) 1.37(1) 1_555 1_555 yes
C(325) C(326) 1.39(1) 1_555 1_555 yes
C(406) C(407) 1.65(5) 1_555 1_555 yes
B(1) F(1) 1.360(8) 1_555 1_555 yes
B(1) F(2) 1.36(1) 1_555 1_555 yes
B(1) F(4) 1.360(8) 1_555 1_555 yes
B(1) F(3) 1.360(9) 1_555 1_555 yes
B(2) F(5) 1.36(1) 1_555 1_555 yes
B(2) F(6) 1.36(2) 1_555 1_555 yes
B(2) F(9) 1.36(1) 1_555 1_555 yes
B(2) F(10) 1.36(1) 1_555 1_555 yes
